data_7227372
loop_
_publ_author_name
'Suresh, Kuthuru'
'Khandavilli, U. B. Rao'
'Gunnam, Anilkumar'
'Nangia, Ashwini'

_publ_section_title
;
 Polymorphism, isostructurality and physicochemical properties of
 glibenclamide salts
;
_journal_issue 6
_journal_name_full CrystEngComm
_journal_page_first 918
_journal_paper_doi 10.1039/C6CE02295B
_journal_volume 19
_journal_year 2017
_chemical_formula_moiety 'C23 H31 Cl N4 O5 S'
_chemical_formula_sum 'C23 H31 Cl N4 O5 S'
_chemical_formula_weight 511.03
_chemical_melting_point 395
_chemical_name_common 'Glibenclamide-ammonium salt'
_chemical_name_systematic
; 
 5-chloro-N-(4-[N-(cyclohexylcarbamoyl)sulfamoyl]phenethyl)-2-methoxybenzamide-ammonium
;
_space_group_crystal_system monoclinic
_space_group_IT_number 14
_space_group_name_Hall '-P 2ybc'
_space_group_name_H-M_alt 'P 1 21/c 1'
_symmetry_space_group_name_Hall '-P 2ybc'
_symmetry_space_group_name_H-M 'P 1 21/c 1'
_atom_sites_solution_hydrogens mixed
_audit_creation_method SHELXL-2014/7
_audit_update_record
;
2016-11-01 deposited with the CCDC.
2017-01-04 downloaded from the CCDC.
;
_cell_angle_alpha 90
_cell_angle_beta 109.25(2)
_cell_angle_gamma 90
_cell_formula_units_Z 4
_cell_length_a 19.718(4)
_cell_length_b 6.1475(11)
_cell_length_c 21.732(5)
_cell_measurement_reflns_used 993
_cell_measurement_temperature 298(2)
_cell_measurement_theta_max 26.3150
_cell_measurement_theta_min 2.8085
_cell_volume 2487.0(9)
_computing_cell_refinement
;
CrysAlisPro, Oxford Diffraction Ltd.,
Version 1.171.33.55 (release 05-01-2010 CrysAlis171 .NET)
(compiled Jan  5 2010,16:28:46)
;
_computing_data_collection
;
CrysAlisPro, Oxford Diffraction Ltd.,
Version 1.171.33.55 (release 05-01-2010 CrysAlis171 .NET)
(compiled Jan  5 2010,16:28:46)
;
_computing_data_reduction
;
CrysAlisPro, Oxford Diffraction Ltd.,
Version 1.171.33.55 (release 05-01-2010 CrysAlis171 .NET)
(compiled Jan  5 2010,16:28:46)
;
_computing_structure_refinement 'SHELXL-2014/7 (Sheldrick, 2014)'
_diffrn_ambient_temperature 298(2)
_diffrn_measured_fraction_theta_full 0.999
_diffrn_measured_fraction_theta_max 0.999
_diffrn_measurement_device_type 'Xcalibur, Eos, Gemini'
_diffrn_measurement_method '\w scans'
_diffrn_radiation_type MoK\a
_diffrn_radiation_wavelength 0.71073
_diffrn_reflns_av_R_equivalents 0.1174
_diffrn_reflns_av_unetI/netI 0.3097
_diffrn_reflns_Laue_measured_fraction_full 0.999
_diffrn_reflns_Laue_measured_fraction_max 0.999
_diffrn_reflns_limit_h_max 23
_diffrn_reflns_limit_h_min -22
_diffrn_reflns_limit_k_max 6
_diffrn_reflns_limit_k_min -7
_diffrn_reflns_limit_l_max 25
_diffrn_reflns_limit_l_min -20
_diffrn_reflns_number 8765
_diffrn_reflns_point_group_measured_fraction_full 0.999
_diffrn_reflns_point_group_measured_fraction_max 0.999
_diffrn_reflns_theta_full 24.713
_diffrn_reflns_theta_max 24.713
_diffrn_reflns_theta_min 3.228
_diffrn_source 'Enhance (Mo) X-ray Source'
_exptl_absorpt_coefficient_mu 0.279
_exptl_absorpt_correction_T_max 1.00000
_exptl_absorpt_correction_T_min 0.80185
_exptl_absorpt_correction_type multi-scan
_exptl_crystal_colour colorless
_exptl_crystal_density_diffrn 1.365
_exptl_crystal_description needle
_exptl_crystal_F_000 1080
_exptl_crystal_recrystallization_method 'Re-crystallisation from solvent: Methanol'
_exptl_crystal_size_max 0.480
_exptl_crystal_size_mid 0.360
_exptl_crystal_size_min 0.120
_refine_diff_density_max 0.394
_refine_diff_density_min -0.301
_refine_diff_density_rms 0.050
_refine_ls_extinction_method none
_refine_ls_goodness_of_fit_ref 0.770
_refine_ls_hydrogen_treatment mixed
_refine_ls_matrix_type full
_refine_ls_number_parameters 324
_refine_ls_number_reflns 4237
_refine_ls_number_restraints 4
_refine_ls_restrained_S_all 0.770
_refine_ls_R_factor_all 0.2463
_refine_ls_R_factor_gt 0.0644
_refine_ls_shift/su_max 0.000
_refine_ls_shift/su_mean 0.000
_refine_ls_structure_factor_coef Fsqd
_refine_ls_weighting_details 'w=1/[\s^2^(Fo^2^)+(0.0138P)^2^] where P=(Fo^2^+2Fc^2^)/3'
_refine_ls_weighting_scheme calc
_refine_ls_wR_factor_gt 0.0682
_refine_ls_wR_factor_ref 0.0919
_reflns_Friedel_coverage 0.000
_reflns_number_gt 1284
_reflns_number_total 4237
_reflns_threshold_expression 'I > 2\s(I)'
_cod_data_source_file c6ce02295b2.cif
_cod_data_source_block GBA-NH4
_cod_depositor_comments
;
The following automatic conversions were performed:

'_chemical_melting_point' value '395K' was changed to '395' - the
value should be numeric and without a unit designator.

Automatic conversion script
Id: cif_fix_values 4268 2015-11-12 08:31:59Z antanas 

 Adding full bibliography for 7227370--7227375.cif.
;
_cod_database_code 7227372
_shelx_shelxl_version_number 2014/7
_shelx_space_group_comment
;
The symmetry employed for this shelxl refinement is uniquely defined
by the following loop, which should always be used as a source of
symmetry information in preference to the above space-group names.
They are only intended as comments.
;
_shelx_estimated_absorpt_t_min 0.878
_shelx_estimated_absorpt_t_max 0.967

loop_
_space_group_symop_operation_xyz
'x, y, z'
'-x, y+1/2, -z+1/2'
'-x, -y, -z'
'x, -y-1/2, z-1/2'

loop_
_atom_site_label
_atom_site_type_symbol
_atom_site_fract_x
_atom_site_fract_y
_atom_site_fract_z
_atom_site_U_iso_or_equiv
_atom_site_adp_type
_atom_site_occupancy
_atom_site_site_symmetry_order
_atom_site_calc_flag
_atom_site_refinement_flags_posn
_atom_site_refinement_flags_adp
S3 S 0.07218(9) 0.8034(3) 0.11465(8) 0.0486(5) Uani 1 1 d . .
Cl1 Cl 0.41978(9) -0.3597(3) 0.45300(8) 0.0947(7) Uani 1 1 d . .
O3 O 0.01464(17) 0.6571(6) 0.07932(16) 0.0560(11) Uani 1 1 d . .
O1 O 0.23065(19) 0.1844(6) 0.48494(18) 0.0516(11) Uani 1 1 d . .
O2 O 0.05726(18) 1.0326(6) 0.10376(18) 0.0618(12) Uani 1 1 d . .
N2 N 0.1410(2) 0.7181(6) 0.09957(19) 0.0438(13) Uani 1 1 d . .
N3 N 0.2596(2) 0.7198(6) 0.11481(19) 0.0481(13) Uani 1 1 d . .
H3A H 0.2497 0.6050 0.0909 0.058 Uiso 1 1 calc R U
O5 O 0.2550(2) 0.3853(6) 0.31398(18) 0.0649(13) Uani 1 1 d . .
C16 C 0.2047(3) 0.8300(10) 0.1264(3) 0.0418(15) Uani 1 1 d . .
C4 C 0.2931(3) 0.2099(10) 0.3441(3) 0.0438(16) Uani 1 1 d . .
O4 O 0.2160(2) 0.9943(6) 0.15838(19) 0.0658(14) Uani 1 1 d . .
C3 C 0.2912(3) 0.1597(9) 0.4062(3) 0.0353(15) Uani 1 1 d . .
C5 C 0.3316(3) 0.0774(10) 0.3161(3) 0.0530(18) Uani 1 1 d . .
H5 H 0.3305 0.1041 0.2737 0.064 Uiso 1 1 calc R U
C13 C 0.0856(3) 0.7586(9) 0.1991(2) 0.0339(15) Uani 1 1 d . .
C7 C 0.2458(3) 0.2717(10) 0.4398(3) 0.0452(17) Uani 1 1 d . .
C17 C 0.3336(3) 0.7893(8) 0.1413(3) 0.0432(15) Uani 1 1 d . .
H17 H 0.3406 0.8519 0.1844 0.052 Uiso 1 1 calc R U
C12 C 0.0661(3) 0.5609(10) 0.2172(3) 0.0497(17) Uani 1 1 d . .
H12 H 0.0471 0.4528 0.1864 0.060 Uiso 1 1 calc R U
C2 C 0.3300(3) -0.0173(9) 0.4388(3) 0.0474(17) Uani 1 1 d . .
H2 H 0.3286 -0.0534 0.4800 0.057 Uiso 1 1 calc R U
C10 C 0.1000(3) 0.6823(12) 0.3284(3) 0.0530(18) Uani 1 1 d . .
C23 C 0.2575(3) 0.4506(8) 0.2514(3) 0.070(2) Uani 1 1 d . .
H23A H 0.2337 0.3436 0.2194 0.105 Uiso 1 1 calc R U
H23C H 0.3067 0.4633 0.2533 0.105 Uiso 1 1 calc R U
H23B H 0.2339 0.5884 0.2397 0.105 Uiso 1 1 calc R U
N1 N 0.2243(2) 0.4723(8) 0.4196(2) 0.0625(16) Uani 1 1 d . .
H1A H 0.2402 0.5279 0.3907 0.075 Uiso 1 1 calc R U
C1 C 0.3699(3) -0.1390(9) 0.4114(3) 0.0530(18) Uani 1 1 d . .
C18 C 0.3838(3) 0.5969(8) 0.1505(3) 0.0573(18) Uani 1 1 d . .
H18A H 0.3777 0.5299 0.1086 0.069 Uiso 1 1 calc R U
H18B H 0.3719 0.4896 0.1781 0.069 Uiso 1 1 calc R U
C8 C 0.1761(4) 0.6061(11) 0.4421(3) 0.093(3) Uani 1 1 d . .
H8B H 0.1719 0.5395 0.4811 0.112 Uiso 1 1 calc R U
H8A H 0.1987 0.7469 0.4545 0.112 Uiso 1 1 calc R U
C22 C 0.3532(3) 0.9637(8) 0.1002(3) 0.0547(17) Uani 1 1 d . .
H22A H 0.3446 0.9081 0.0565 0.066 Uiso 1 1 calc R U
H22B H 0.3226 1.0895 0.0970 0.066 Uiso 1 1 calc R U
C11 C 0.0751(3) 0.5259(10) 0.2817(3) 0.0569(19) Uani 1 1 d . .
H11 H 0.0637 0.3898 0.2942 0.068 Uiso 1 1 calc R U
C15 C 0.1194(3) 0.8814(10) 0.3086(3) 0.0566(19) Uani 1 1 d . .
H15 H 0.1380 0.9899 0.3394 0.068 Uiso 1 1 calc R U
C6 C 0.3714(3) -0.0926(10) 0.3502(3) 0.0607(19) Uani 1 1 d . .
H6 H 0.3992 -0.1759 0.3320 0.073 Uiso 1 1 calc R U
C19 C 0.4617(3) 0.6684(9) 0.1817(3) 0.0657(19) Uani 1 1 d . .
H19B H 0.4685 0.7253 0.2250 0.079 Uiso 1 1 calc R U
H19A H 0.4930 0.5436 0.1861 0.079 Uiso 1 1 calc R U
C14 C 0.1115(3) 0.9205(9) 0.2440(3) 0.0512(17) Uani 1 1 d . .
H14 H 0.1237 1.0552 0.2312 0.061 Uiso 1 1 calc R U
C21 C 0.4315(3) 1.0328(9) 0.1291(3) 0.072(2) Uani 1 1 d . .
H21A H 0.4429 1.1330 0.0995 0.086 Uiso 1 1 calc R U
H21B H 0.4384 1.1086 0.1699 0.086 Uiso 1 1 calc R U
C9 C 0.1077(3) 0.6408(12) 0.3994(3) 0.105(3) Uani 1 1 d . .
H9B H 0.0875 0.7644 0.4150 0.125 Uiso 1 1 calc R U
H9A H 0.0787 0.5149 0.4010 0.125 Uiso 1 1 calc R U
C20 C 0.4818(3) 0.8408(9) 0.1413(3) 0.073(2) Uani 1 1 d . .
H20B H 0.5305 0.8896 0.1637 0.087 Uiso 1 1 calc R U
H20A H 0.4805 0.7786 0.0999 0.087 Uiso 1 1 calc R U
N4 N 0.1105(3) 0.3190(9) 0.0318(3) 0.0455(13) Uani 1 1 d D .
H4A H 0.072(3) 0.347(14) -0.010(2) 0.24(5) Uiso 1 1 d D .
H4B H 0.149(2) 0.290(8) 0.015(2) 0.09(3) Uiso 1 1 d D .
H4C H 0.111(4) 0.208(8) 0.063(2) 0.16(3) Uiso 1 1 d D .
H4D H 0.120(3) 0.461(5) 0.053(2) 0.09(2) Uiso 1 1 d D .

loop_
_atom_site_aniso_label
_atom_site_aniso_U_11
_atom_site_aniso_U_22
_atom_site_aniso_U_33
_atom_site_aniso_U_23
_atom_site_aniso_U_13
_atom_site_aniso_U_12
S3 0.0432(10) 0.0544(12) 0.0476(12) 0.0101(10) 0.0140(9) 0.0031(10)
Cl1 0.0983(14) 0.1020(16) 0.0970(15) 0.0344(11) 0.0498(13) 0.0591(12)
O3 0.035(2) 0.081(3) 0.044(3) 0.003(2) 0.002(2) -0.006(2)
O1 0.057(3) 0.058(3) 0.053(3) 0.004(2) 0.036(2) 0.007(2)
O2 0.064(3) 0.058(3) 0.075(3) 0.029(2) 0.039(3) 0.017(2)
N2 0.042(3) 0.054(3) 0.039(3) -0.001(3) 0.019(3) -0.004(3)
N3 0.041(3) 0.048(3) 0.060(4) -0.012(3) 0.022(3) -0.006(3)
O5 0.090(4) 0.071(3) 0.043(3) 0.020(2) 0.035(3) 0.030(3)
C16 0.045(4) 0.045(4) 0.039(4) 0.005(4) 0.021(4) -0.003(4)
C4 0.054(4) 0.051(4) 0.030(4) -0.004(4) 0.019(4) -0.005(4)
O4 0.056(3) 0.060(3) 0.091(4) -0.036(3) 0.037(3) -0.018(2)
C3 0.037(4) 0.039(4) 0.035(4) -0.005(3) 0.019(3) 0.008(3)
C5 0.068(5) 0.063(5) 0.036(5) -0.002(4) 0.028(4) 0.004(4)
C13 0.031(3) 0.044(4) 0.029(4) 0.005(3) 0.013(3) 0.003(3)
C7 0.043(4) 0.050(5) 0.037(5) 0.000(4) 0.006(4) 0.014(4)
C17 0.043(4) 0.047(4) 0.041(4) -0.003(3) 0.016(3) 0.002(4)
C12 0.042(4) 0.065(5) 0.033(5) -0.003(4) 0.001(3) -0.011(3)
C2 0.045(4) 0.061(5) 0.044(4) 0.006(4) 0.025(4) 0.004(4)
C10 0.029(4) 0.097(6) 0.042(5) 0.005(5) 0.023(4) 0.005(4)
C23 0.095(5) 0.081(5) 0.038(5) 0.016(4) 0.028(4) 0.011(4)
N1 0.087(4) 0.072(4) 0.043(4) 0.005(3) 0.041(3) 0.033(3)
C1 0.047(4) 0.054(5) 0.061(5) 0.014(4) 0.022(4) 0.007(3)
C18 0.056(4) 0.051(4) 0.070(5) 0.001(4) 0.028(4) 0.001(4)
C8 0.137(7) 0.103(6) 0.055(6) 0.011(4) 0.053(5) 0.065(6)
C22 0.049(4) 0.052(4) 0.066(5) 0.005(3) 0.021(4) 0.009(3)
C11 0.042(4) 0.070(5) 0.056(5) 0.011(4) 0.013(4) -0.004(4)
C15 0.040(4) 0.080(6) 0.053(5) -0.025(4) 0.020(4) -0.003(4)
C6 0.053(5) 0.062(5) 0.077(6) 0.009(4) 0.035(4) 0.021(4)
C19 0.059(5) 0.077(5) 0.064(5) 0.012(4) 0.023(4) 0.012(4)
C14 0.057(4) 0.047(4) 0.060(5) -0.014(4) 0.034(4) -0.008(3)
C21 0.051(5) 0.061(5) 0.104(6) 0.025(4) 0.027(4) -0.001(4)
C9 0.048(5) 0.233(9) 0.032(5) -0.002(6) 0.012(4) 0.030(6)
C20 0.036(4) 0.079(5) 0.096(6) 0.017(4) 0.014(4) -0.001(4)
N4 0.055(4) 0.037(4) 0.051(4) -0.001(3) 0.027(4) -0.001(3)

loop_
_atom_type_symbol
_atom_type_description
_atom_type_scat_dispersion_real
_atom_type_scat_dispersion_imag
_atom_type_scat_source
C C 0.0033 0.0016 'International Tables Vol C Tables 4.2.6.8 and 6.1.1.4'
H H 0.0000 0.0000 'International Tables Vol C Tables 4.2.6.8 and 6.1.1.4'
N N 0.0061 0.0033 'International Tables Vol C Tables 4.2.6.8 and 6.1.1.4'
O O 0.0106 0.0060 'International Tables Vol C Tables 4.2.6.8 and 6.1.1.4'
S S 0.1246 0.1234 'International Tables Vol C Tables 4.2.6.8 and 6.1.1.4'
Cl Cl 0.1484 0.1585 'International Tables Vol C Tables 4.2.6.8 and 6.1.1.4'

loop_
_geom_angle_atom_site_label_1
_geom_angle_atom_site_label_2
_geom_angle_atom_site_label_3
_geom_angle
O2 S3 O3 115.9(2)
O2 S3 N2 115.5(2)
O3 S3 N2 105.0(2)
O2 S3 C13 105.8(2)
O3 S3 C13 105.9(2)
N2 S3 C13 108.3(2)
C16 N2 S3 118.0(4)
C16 N3 C17 122.5(5)
C16 N3 H3A 118.8
C17 N3 H3A 118.8
C4 O5 C23 119.6(4)
O4 C16 N3 120.9(6)
O4 C16 N2 129.2(6)
N3 C16 N2 109.9(5)
O5 C4 C5 123.7(6)
O5 C4 C3 117.1(5)
C5 C4 C3 119.2(6)
C2 C3 C4 118.9(5)
C2 C3 C7 115.4(6)
C4 C3 C7 125.5(6)
C6 C5 C4 120.8(6)
C6 C5 H5 119.6
C4 C5 H5 119.6
C14 C13 C12 120.9(5)
C14 C13 S3 121.0(5)
C12 C13 S3 118.1(5)
O1 C7 N1 122.0(6)
O1 C7 C3 121.8(6)
N1 C7 C3 116.2(6)
N3 C17 C18 110.6(4)
N3 C17 C22 113.1(4)
C18 C17 C22 110.3(5)
N3 C17 H17 107.5
C18 C17 H17 107.5
C22 C17 H17 107.5
C11 C12 C13 118.6(6)
C11 C12 H12 120.7
C13 C12 H12 120.7
C1 C2 C3 120.6(6)
C1 C2 H2 119.7
C3 C2 H2 119.7
C11 C10 C15 117.2(6)
C11 C10 C9 121.8(7)
C15 C10 C9 121.0(7)
O5 C23 H23A 109.5
O5 C23 H23C 109.5
H23A C23 H23C 109.5
O5 C23 H23B 109.5
H23A C23 H23B 109.5
H23C C23 H23B 109.5
C7 N1 C8 125.8(5)
C7 N1 H1A 117.1
C8 N1 H1A 117.1
C2 C1 C6 120.8(6)
C2 C1 Cl1 120.7(6)
C6 C1 Cl1 118.5(5)
C17 C18 C19 110.6(5)
C17 C18 H18A 109.5
C19 C18 H18A 109.5
C17 C18 H18B 109.5
C19 C18 H18B 109.5
H18A C18 H18B 108.1
C9 C8 N1 117.6(6)
C9 C8 H8B 107.9
N1 C8 H8B 107.9
C9 C8 H8A 107.9
N1 C8 H8A 107.9
H8B C8 H8A 107.2
C21 C22 C17 111.9(5)
C21 C22 H22A 109.2
C17 C22 H22A 109.2
C21 C22 H22B 109.2
C17 C22 H22B 109.2
H22A C22 H22B 107.9
C10 C11 C12 122.9(6)
C10 C11 H11 118.6
C12 C11 H11 118.6
C14 C15 C10 121.1(6)
C14 C15 H15 119.5
C10 C15 H15 119.5
C5 C6 C1 119.5(6)
C5 C6 H6 120.2
C1 C6 H6 120.2
C20 C19 C18 111.3(5)
C20 C19 H19B 109.4
C18 C19 H19B 109.4
C20 C19 H19A 109.4
C18 C19 H19A 109.4
H19B C19 H19A 108.0
C13 C14 C15 119.2(5)
C13 C14 H14 120.4
C15 C14 H14 120.4
C20 C21 C22 111.9(5)
C20 C21 H21A 109.2
C22 C21 H21A 109.2
C20 C21 H21B 109.2
C22 C21 H21B 109.2
H21A C21 H21B 107.9
C8 C9 C10 117.2(6)
C8 C9 H9B 108.0
C10 C9 H9B 108.0
C8 C9 H9A 108.0
C10 C9 H9A 108.0
H9B C9 H9A 107.3
C21 C20 C19 111.5(5)
C21 C20 H20B 109.3
C19 C20 H20B 109.3
C21 C20 H20A 109.3
C19 C20 H20A 109.3
H20B C20 H20A 108.0
H4A N4 H4B 99(5)
H4A N4 H4C 127(6)
H4B N4 H4C 107(5)
H4A N4 H4D 104(5)
H4B N4 H4D 107(4)
H4C N4 H4D 111(5)

loop_
_geom_bond_atom_site_label_1
_geom_bond_atom_site_label_2
_geom_bond_distance
S3 O2 1.443(3)
S3 O3 1.453(3)
S3 N2 1.587(4)
S3 C13 1.786(5)
Cl1 C1 1.743(5)
O1 C7 1.238(6)
N2 C16 1.380(6)
N3 C16 1.369(6)
N3 C17 1.446(5)
N3 H3A 0.8600
O5 C4 1.353(6)
O5 C23 1.434(5)
C16 O4 1.205(5)
C4 C5 1.382(6)
C4 C3 1.397(6)
C3 C2 1.383(6)
C3 C7 1.497(7)
C5 C6 1.369(6)
C5 H5 0.9300
C13 C14 1.369(6)
C13 C12 1.372(6)
C7 N1 1.331(6)
C17 C18 1.512(6)
C17 C22 1.525(6)
C17 H17 0.9800
C12 C11 1.370(6)
C12 H12 0.9300
C2 C1 1.359(6)
C2 H2 0.9300
C10 C11 1.367(7)
C10 C15 1.392(7)
C10 C9 1.520(7)
C23 H23A 0.9600
C23 H23C 0.9600
C23 H23B 0.9600
N1 C8 1.457(6)
N1 H1A 0.8600
C1 C6 1.369(6)
C18 C19 1.525(6)
C18 H18A 0.9700
C18 H18B 0.9700
C8 C9 1.379(6)
C8 H8B 0.9700
C8 H8A 0.9700
C22 C21 1.522(5)
C22 H22A 0.9700
C22 H22B 0.9700
C11 H11 0.9300
C15 C14 1.383(6)
C15 H15 0.9300
C6 H6 0.9300
C19 C20 1.510(6)
C19 H19B 0.9700
C19 H19A 0.9700
C14 H14 0.9300
C21 C20 1.508(6)
C21 H21A 0.9700
C21 H21B 0.9700
C9 H9B 0.9700
C9 H9A 0.9700
C20 H20B 0.9700
C20 H20A 0.9700
N4 H4A 0.98(2)
N4 H4B 0.959(19)
N4 H4C 0.96(2)
N4 H4D 0.972(19)
